data_4307001
loop_
_publ_author_name
'John C. Jeffery'
'Thomas Riis-Johannessen'
'Callum J. Anderson'
'Christopher J. Adams'
'Adam Robinson'
'Stephen P. Argent'
'Michael D. Ward'
'Craig R. Rice'

_publ_section_title
;
Localization and Delocalization in a Mixed-Valence Dicopper Helicate
;
_journal_name_full 'Inorganic Chemistry'
_journal_page_first 2417
_journal_page_last 2426
_journal_paper_doi 10.1021/ic061504m
_journal_volume 46
_journal_year 2007
_chemical_formula_sum 'C29 H21 Cl2 Cu N5 O10 S2'
_chemical_formula_weight 798.07
_chemical_name_systematic
; 
 ? 
;
_space_group_IT_number 14
_symmetry_cell_setting monoclinic
_symmetry_space_group_name_Hall '-P 2yn'
_symmetry_space_group_name_H-M 'P 1 21/n 1'
_atom_sites_solution_hydrogens geom
_atom_sites_solution_primary direct
_atom_sites_solution_secondary difmap
_audit_creation_method SHELXL-97
_cell_angle_alpha 90.00
_cell_angle_beta 114.0750(10)
_cell_angle_gamma 90.00
_cell_formula_units_Z 4
_cell_length_a 15.8162(2)
_cell_length_b 12.9136(2)
_cell_length_c 16.8236(2)
_cell_measurement_reflns_used 6498
_cell_measurement_temperature 100(2)
_cell_measurement_theta_max 140.022
_cell_measurement_theta_min 6.469
_cell_volume 3137.22(8)
_computing_cell_refinement 'SAINT (Bruker, 2001)'
_computing_data_collection 'SMART (Bruker, 2001)'
_computing_data_reduction 'SHELXTL (Bruker, 2001)'
_computing_molecular_graphics 'SHELXTL (Bruker, 2001)'
_computing_publication_material 'SHELXTL (Bruker, 2001)'
_computing_structure_refinement 'SHELXTL (Bruker, 2001)'
_computing_structure_solution 'SHELXTL (Bruker, 2001)'
_diffrn_ambient_temperature 100(2)
_diffrn_detector_area_resol_mean 5.6
_diffrn_measured_fraction_theta_full 0.865
_diffrn_measured_fraction_theta_max 0.865
_diffrn_measurement_device_type 'CCD area detector'
_diffrn_measurement_method 'Frames, each covering 0.3 \% in \w'
_diffrn_radiation_monochromator 'Osmic ConFocal MaxFlux mirror optics'
_diffrn_radiation_source '4.8 kW rotating anode'
_diffrn_radiation_type CuK\a
_diffrn_radiation_wavelength 1.54178
_diffrn_reflns_av_R_equivalents 0.0316
_diffrn_reflns_av_sigmaI/netI 0.0323
_diffrn_reflns_limit_h_max 18
_diffrn_reflns_limit_h_min -19
_diffrn_reflns_limit_k_max 15
_diffrn_reflns_limit_k_min -15
_diffrn_reflns_limit_l_max 19
_diffrn_reflns_limit_l_min -17
_diffrn_reflns_number 14802
_diffrn_reflns_theta_full 70.04
_diffrn_reflns_theta_max 70.04
_diffrn_reflns_theta_min 3.23
_exptl_absorpt_coefficient_mu 4.388
_exptl_absorpt_correction_T_max 1
_exptl_absorpt_correction_T_min 0.541949
_exptl_absorpt_correction_type multi-scan
_exptl_absorpt_process_details 'SADABS (Sheldrick, 2001)'
_exptl_crystal_colour green
_exptl_crystal_density_diffrn 1.690
_exptl_crystal_density_method 'not measured'
_exptl_crystal_description block
_exptl_crystal_F_000 1620
_exptl_crystal_size_max 0.3
_exptl_crystal_size_mid 0.2
_exptl_crystal_size_min 0.1
_refine_diff_density_max 0.349
_refine_diff_density_min -0.552
_refine_diff_density_rms 0.071
_refine_ls_extinction_method none
_refine_ls_goodness_of_fit_ref 1.034
_refine_ls_hydrogen_treatment mixed
_refine_ls_matrix_type full
_refine_ls_number_parameters 526
_refine_ls_number_reflns 5147
_refine_ls_number_restraints 0
_refine_ls_restrained_S_all 1.034
_refine_ls_R_factor_all 0.0355
_refine_ls_R_factor_gt 0.0315
_refine_ls_shift/su_max 0.001
_refine_ls_shift/su_mean 0.000
_refine_ls_structure_factor_coef Fsqd
_refine_ls_weighting_details 'calc w=1/[\s^2^(Fo^2^)+(0.0525P)^2^+1.1691P] where P=(Fo^2^+2Fc^2^)/3'
_refine_ls_weighting_scheme calc
_refine_ls_wR_factor_gt 0.0826
_refine_ls_wR_factor_ref 0.0853
_reflns_number_gt 4577
_reflns_number_total 5147
_reflns_threshold_expression >2sigma(I)
_cod_data_source_file ic061504msi20060809_123651.cif
_cod_data_source_block riis37m
_cod_original_cell_volume 3137.22(7)
_cod_database_code 4307001

loop_
_symmetry_equiv_pos_as_xyz
'x, y, z'
'-x+1/2, y+1/2, -z+1/2'
'-x, -y, -z'
'x-1/2, -y-1/2, z-1/2'

loop_
_atom_site_label
_atom_site_type_symbol
_atom_site_fract_x
_atom_site_fract_y
_atom_site_fract_z
_atom_site_U_iso_or_equiv
_atom_site_adp_type
_atom_site_occupancy
_atom_site_symmetry_multiplicity
_atom_site_calc_flag
_atom_site_refinement_flags
_atom_site_disorder_assembly
_atom_site_disorder_group
Cu1 Cu 0.82868(2) 0.04811(2) 0.11408(2) 0.01169(10) Uani 1 1 d . . .
C11 C 0.82464(16) 0.33220(15) 0.11897(15) 0.0141(5) Uani 1 1 d . . .
C12 C 0.90786(17) 0.29171(15) 0.17884(15) 0.0145(5) Uani 1 1 d . . .
C13 C 0.98830(19) 0.35049(16) 0.20818(16) 0.0172(5) Uani 1 1 d . . .
C14 C 0.9862(2) 0.45139(16) 0.17850(17) 0.0215(6) Uani 1 1 d . . .
C15 C 0.90352(19) 0.49200(16) 0.11876(17) 0.0229(6) Uani 1 1 d . . .
C16 C 0.82301(19) 0.43357(16) 0.08832(17) 0.0199(5) Uani 1 1 d . . .
N21 N 0.73907(13) 0.16595(12) 0.10043(12) 0.0114(4) Uani 1 1 d . . .
C22 C 0.65660(16) 0.12944(15) 0.09023(14) 0.0132(5) Uani 1 1 d . . .
S23 S 0.57290(4) 0.22156(4) 0.06623(4) 0.01824(14) Uani 1 1 d . . .
C24 C 0.65239(17) 0.31467(16) 0.07305(16) 0.0175(5) Uani 1 1 d . . .
C25 C 0.73806(16) 0.27317(15) 0.09344(14) 0.0136(5) Uani 1 1 d . . .
N31 N 0.72972(13) -0.02860(12) 0.12735(12) 0.0125(4) Uani 1 1 d . . .
C32 C 0.74453(17) -0.12873(15) 0.15154(14) 0.0148(5) Uani 1 1 d . . .
C33 C 0.67164(18) -0.18701(16) 0.15409(15) 0.0186(5) Uani 1 1 d . . .
C34 C 0.58651(18) -0.13914(17) 0.13200(16) 0.0201(5) Uani 1 1 d . . .
C35 C 0.57356(18) -0.03494(17) 0.10930(16) 0.0178(5) Uani 1 1 d . . .
C36 C 0.64900(16) 0.01864(15) 0.10754(14) 0.0141(5) Uani 1 1 d . . .
N41 N 0.88881(13) -0.08500(12) 0.15423(12) 0.0129(4) Uani 1 1 d . . .
C42 C 0.84066(17) -0.16047(15) 0.17135(14) 0.0147(5) Uani 1 1 d . . .
C43 C 0.88455(18) -0.25399(15) 0.20501(15) 0.0178(5) Uani 1 1 d . . .
C44 C 0.97706(18) -0.26486(16) 0.22012(16) 0.0202(5) Uani 1 1 d . . .
C45 C 1.02549(18) -0.18544(16) 0.20098(16) 0.0182(5) Uani 1 1 d . . .
C46 C 0.97734(16) -0.09461(15) 0.16699(14) 0.0136(5) Uani 1 1 d . . .
N51 N 0.94572(13) 0.07141(12) 0.09462(12) 0.0119(4) Uani 1 1 d . . .
C52 C 1.00798(16) -0.00124(15) 0.13611(15) 0.0135(5) Uani 1 1 d . . .
S53 S 1.11500(4) 0.02093(4) 0.13878(4) 0.01871(15) Uani 1 1 d . . .
C54 C 1.07427(17) 0.13092(16) 0.07839(16) 0.0184(5) Uani 1 1 d . . .
C55 C 0.98278(16) 0.14607(15) 0.05920(15) 0.0140(5) Uani 1 1 d . . .
C61 C 0.92340(17) 0.22507(15) -0.00126(15) 0.0148(5) Uani 1 1 d . . .
C62 C 0.9614(2) 0.31998(16) -0.01044(17) 0.0186(5) Uani 1 1 d . . .
C63 C 0.9068(2) 0.39230(17) -0.07000(17) 0.0246(6) Uani 1 1 d . . .
C64 C 0.8150(2) 0.37149(18) -0.12137(17) 0.0258(6) Uani 1 1 d . . .
C65 C 0.7759(2) 0.27756(17) -0.11325(17) 0.0227(6) Uani 1 1 d . . .
C66 C 0.83066(17) 0.20474(15) -0.05291(15) 0.0165(5) Uani 1 1 d . . .
Cl1 Cl 0.95095(4) 0.05673(3) 0.35266(4) 0.01778(14) Uani 1 1 d . . .
O1A O 0.86968(12) 0.08547(11) 0.27585(11) 0.0222(4) Uani 1 1 d . . .
O1B O 0.93880(18) 0.08965(16) 0.42807(13) 0.0513(7) Uani 1 1 d . . .
O1C O 1.03010(16) 0.10709(16) 0.34888(18) 0.0529(6) Uani 1 1 d . . .
O1D O 0.96323(12) -0.05362(10) 0.35374(11) 0.0207(4) Uani 1 1 d . . .
Cl2 Cl 0.32755(4) 0.05109(3) 0.09666(4) 0.01445(13) Uani 1 1 d . . .
O2A O 0.36621(13) -0.05164(12) 0.10976(13) 0.0268(4) Uani 1 1 d . . .
O2B O 0.32570(13) 0.09068(15) 0.17549(12) 0.0320(5) Uani 1 1 d . . .
O2C O 0.38296(12) 0.11790(12) 0.06835(12) 0.0244(4) Uani 1 1 d . . .
O2D O 0.23346(11) 0.04714(11) 0.03005(11) 0.0170(4) Uani 1 1 d . . .
N1 N 0.25069(16) 0.33620(15) 0.06849(16) 0.0264(5) Uani 1 1 d . . .
O2 O 0.19587(15) 0.29480(14) 0.00285(14) 0.0364(5) Uani 1 1 d . . .
C3 C 0.3421(2) 0.3689(2) 0.0721(2) 0.0288(6) Uani 1 1 d . . .
O4 O 0.23644(18) 0.35106(18) 0.13369(16) 0.0532(6) Uani 1 1 d . . .
H1 H 0.8062(19) 0.142(2) -0.0463(18) 0.022(7) Uiso 1 1 d . . .
H2 H 0.5140(18) -0.0005(17) 0.0923(16) 0.010(6) Uiso 1 1 d . . .
H3 H 1.0439(19) 0.3243(18) 0.2473(17) 0.011(6) Uiso 1 1 d . . .
H4 H 0.8476(17) -0.3097(18) 0.2143(16) 0.013(6) Uiso 1 1 d . . .
H5 H 1.0414(19) 0.4905(19) 0.1992(16) 0.014(6) Uiso 1 1 d . . .
H6 H 0.9078(18) 0.224(2) 0.1989(17) 0.019(6) Uiso 1 1 d . . .
H7 H 1.0896(19) -0.1924(18) 0.2102(17) 0.015(6) Uiso 1 1 d . . .
H8 H 0.5333(19) -0.1738(19) 0.1326(17) 0.017(6) Uiso 1 1 d . . .
H9 H 1.1139(19) 0.1704(19) 0.0624(18) 0.022(7) Uiso 1 1 d . . .
H10 H 1.009(2) -0.327(2) 0.2419(19) 0.027(7) Uiso 1 1 d . . .
H11 H 1.023(2) 0.3331(18) 0.0248(18) 0.016(7) Uiso 1 1 d . . .
H12 H 0.763(2) 0.4607(19) 0.0423(19) 0.021(7) Uiso 1 1 d . . .
H13 H 0.6338(18) 0.384(2) 0.0659(17) 0.018(6) Uiso 1 1 d . . .
H14 H 0.682(2) -0.256(2) 0.174(2) 0.040(8) Uiso 1 1 d . . .
H15 H 0.903(2) 0.562(2) 0.0982(18) 0.025(7) Uiso 1 1 d . . .
H16 H 0.9331(19) 0.458(2) -0.0747(18) 0.021(7) Uiso 1 1 d . . .
H17 H 0.386(2) 0.320(2) 0.104(2) 0.031(8) Uiso 1 1 d . . .
H18 H 0.778(2) 0.420(2) -0.161(2) 0.030(7) Uiso 1 1 d . . .
H19 H 0.713(2) 0.264(2) -0.149(2) 0.030(8) Uiso 1 1 d . . .
H20 H 0.334(2) 0.375(2) 0.014(2) 0.037(8) Uiso 1 1 d . . .
H21 H 0.355(3) 0.430(3) 0.097(2) 0.057(11) Uiso 1 1 d . . .

loop_
_atom_site_aniso_label
_atom_site_aniso_U_11
_atom_site_aniso_U_22
_atom_site_aniso_U_33
_atom_site_aniso_U_23
_atom_site_aniso_U_13
_atom_site_aniso_U_12
Cu1 0.0100(2) 0.00767(15) 0.0181(2) 0.00167(10) 0.00643(18) -0.00026(11)
C11 0.0165(15) 0.0105(9) 0.0148(12) -0.0009(7) 0.0058(12) 0.0003(8)
C12 0.0176(15) 0.0108(9) 0.0148(12) -0.0006(7) 0.0063(12) -0.0001(8)
C13 0.0150(16) 0.0186(10) 0.0147(13) -0.0004(8) 0.0026(13) -0.0001(9)
C14 0.0259(17) 0.0179(11) 0.0200(14) -0.0051(8) 0.0084(14) -0.0103(10)
C15 0.0287(17) 0.0129(10) 0.0249(14) 0.0006(8) 0.0088(13) -0.0036(10)
C16 0.0214(17) 0.0121(10) 0.0217(14) 0.0027(8) 0.0042(13) 0.0013(9)
N21 0.0086(11) 0.0111(8) 0.0125(10) 0.0004(6) 0.0023(9) 0.0009(7)
C22 0.0117(14) 0.0149(9) 0.0127(11) -0.0005(7) 0.0046(11) 0.0012(8)
S23 0.0123(4) 0.0181(2) 0.0240(3) -0.00064(19) 0.0071(3) 0.0029(2)
C24 0.0170(15) 0.0145(10) 0.0202(13) -0.0012(8) 0.0068(12) 0.0027(9)
C25 0.0153(14) 0.0112(9) 0.0128(12) 0.0006(7) 0.0044(11) 0.0019(8)
N31 0.0131(12) 0.0116(8) 0.0118(10) -0.0011(6) 0.0040(9) -0.0036(7)
C32 0.0190(14) 0.0134(9) 0.0114(11) 0.0000(7) 0.0056(11) -0.0026(9)
C33 0.0232(16) 0.0166(10) 0.0159(12) -0.0008(8) 0.0080(12) -0.0075(9)
C34 0.0212(16) 0.0234(11) 0.0179(13) -0.0023(9) 0.0103(13) -0.0115(10)
C35 0.0139(15) 0.0240(11) 0.0160(13) -0.0011(8) 0.0067(13) -0.0034(9)
C36 0.0137(14) 0.0156(10) 0.0122(12) -0.0001(7) 0.0047(11) -0.0002(8)
N41 0.0154(12) 0.0097(7) 0.0127(10) -0.0004(6) 0.0048(9) 0.0001(7)
C42 0.0191(15) 0.0111(9) 0.0127(12) -0.0026(7) 0.0055(12) -0.0032(8)
C43 0.0253(16) 0.0105(9) 0.0152(12) 0.0006(8) 0.0056(12) -0.0004(9)
C44 0.0274(17) 0.0120(10) 0.0164(13) 0.0003(8) 0.0040(12) 0.0039(9)
C45 0.0162(16) 0.0174(10) 0.0165(13) -0.0025(8) 0.0019(12) 0.0044(9)
C46 0.0126(14) 0.0141(9) 0.0114(12) -0.0026(7) 0.0023(11) 0.0007(8)
N51 0.0107(11) 0.0110(7) 0.0141(10) -0.0024(6) 0.0052(9) -0.0024(7)
C52 0.0101(13) 0.0140(9) 0.0145(12) -0.0044(7) 0.0031(11) -0.0006(8)
S53 0.0105(4) 0.0183(3) 0.0279(3) -0.0011(2) 0.0084(3) 0.0007(2)
C54 0.0147(15) 0.0171(10) 0.0259(14) -0.0026(8) 0.0108(13) -0.0031(9)
C55 0.0153(14) 0.0119(9) 0.0169(12) -0.0037(8) 0.0085(12) -0.0044(8)
C61 0.0192(15) 0.0121(9) 0.0162(12) -0.0019(8) 0.0103(12) -0.0010(8)
C62 0.0189(17) 0.0173(10) 0.0205(14) -0.0021(8) 0.0089(13) -0.0061(9)
C63 0.0338(19) 0.0174(11) 0.0250(15) 0.0026(9) 0.0145(15) -0.0057(10)
C64 0.034(2) 0.0200(11) 0.0187(14) 0.0072(9) 0.0057(14) 0.0026(11)
C65 0.0195(18) 0.0226(11) 0.0188(14) 0.0001(9) 0.0007(14) -0.0017(10)
C66 0.0177(15) 0.0136(10) 0.0165(13) -0.0008(8) 0.0052(12) -0.0042(9)
Cl1 0.0221(4) 0.0108(2) 0.0165(3) -0.00040(17) 0.0039(3) 0.00263(19)
O1A 0.0263(12) 0.0177(7) 0.0151(9) 0.0003(6) 0.0008(9) 0.0079(7)
O1B 0.083(2) 0.0469(12) 0.0182(11) 0.0005(8) 0.0152(13) 0.0407(12)
O1C 0.0271(14) 0.0356(11) 0.0822(19) 0.0127(11) 0.0083(14) -0.0136(9)
O1D 0.0245(11) 0.0101(7) 0.0252(10) 0.0025(6) 0.0079(9) 0.0049(6)
Cl2 0.0103(4) 0.0167(2) 0.0160(3) -0.00152(17) 0.0050(3) -0.00180(18)
O2A 0.0176(11) 0.0194(8) 0.0380(12) 0.0071(7) 0.0056(10) 0.0041(7)
O2B 0.0221(12) 0.0541(11) 0.0196(11) -0.0141(8) 0.0084(10) -0.0041(9)
O2C 0.0191(11) 0.0218(8) 0.0348(11) 0.0027(7) 0.0135(10) -0.0062(7)
O2D 0.0092(11) 0.0220(8) 0.0166(9) -0.0006(6) 0.0020(9) 0.0005(6)
N1 0.0224(15) 0.0200(9) 0.0342(14) 0.0074(8) 0.0087(12) 0.0006(9)
O2 0.0232(13) 0.0341(10) 0.0374(13) 0.0022(8) -0.0026(11) -0.0095(8)
C3 0.0190(18) 0.0237(13) 0.0381(18) 0.0076(11) 0.0059(15) -0.0013(11)
O4 0.0619(18) 0.0539(13) 0.0593(16) -0.0066(11) 0.0406(15) -0.0102(12)

loop_
_atom_type_symbol
_atom_type_description
_atom_type_scat_dispersion_real
_atom_type_scat_dispersion_imag
_atom_type_scat_source
C C 0.0181 0.0091 'International Tables Vol C Tables 4.2.6.8 and 6.1.1.4'
H H 0.0000 0.0000 'International Tables Vol C Tables 4.2.6.8 and 6.1.1.4'
N N 0.0311 0.0180 'International Tables Vol C Tables 4.2.6.8 and 6.1.1.4'
O O 0.0492 0.0322 'International Tables Vol C Tables 4.2.6.8 and 6.1.1.4'
S S 0.3331 0.5567 'International Tables Vol C Tables 4.2.6.8 and 6.1.1.4'
Cl Cl 0.3639 0.7018 'International Tables Vol C Tables 4.2.6.8 and 6.1.1.4'
Cu Cu -1.9646 0.5888 'International Tables Vol C Tables 4.2.6.8 and 6.1.1.4'

loop_
_geom_angle_atom_site_label_1
_geom_angle_atom_site_label_2
_geom_angle_atom_site_label_3
_geom_angle
_geom_angle_site_symmetry_1
_geom_angle_site_symmetry_3
_geom_angle_publ_flag
N31 Cu1 N41 79.18(7) . . ?
N31 Cu1 N21 80.60(7) . . ?
N41 Cu1 N21 157.18(7) . . ?
N31 Cu1 N51 157.79(7) . . ?
N41 Cu1 N51 80.70(7) . . ?
N21 Cu1 N51 120.79(7) . . ?
C12 C11 C16 119.1(2) . . ?
C12 C11 C25 120.64(18) . . ?
C16 C11 C25 120.1(2) . . ?
C13 C12 C11 120.72(19) . . ?
C12 C13 C14 120.1(2) . . ?
C15 C14 C13 119.4(2) . . ?
C16 C15 C14 121.0(2) . . ?
C15 C16 C11 119.7(2) . . ?
C22 N21 C25 111.44(17) . . ?
C22 N21 Cu1 110.59(13) . . ?
C25 N21 Cu1 137.82(15) . . ?
N21 C22 C36 118.22(19) . . ?
N21 C22 S23 114.18(15) . . ?
C36 C22 S23 127.38(17) . . ?
C22 S23 C24 89.78(10) . . ?
C25 C24 S23 111.62(15) . . ?
C24 C25 N21 112.88(19) . . ?
C24 C25 C11 125.52(18) . . ?
N21 C25 C11 120.99(19) . . ?
C36 N31 C32 123.18(18) . . ?
C36 N31 Cu1 118.32(13) . . ?
C32 N31 Cu1 118.40(15) . . ?
N31 C32 C33 119.0(2) . . ?
N31 C32 C42 111.78(18) . . ?
C33 C32 C42 129.26(19) . . ?
C34 C33 C32 118.4(2) . . ?
C33 C34 C35 121.5(2) . . ?
C36 C35 C34 117.1(2) . . ?
N31 C36 C35 120.76(19) . . ?
N31 C36 C22 110.34(18) . . ?
C35 C36 C22 128.8(2) . . ?
C46 N41 C42 123.37(18) . . ?
C46 N41 Cu1 118.06(13) . . ?
C42 N41 Cu1 118.50(15) . . ?
N41 C42 C43 119.1(2) . . ?
N41 C42 C32 111.92(18) . . ?
C43 C42 C32 129.00(19) . . ?
C44 C43 C42 118.4(2) . . ?
C43 C44 C45 121.4(2) . . ?
C46 C45 C44 117.1(2) . . ?
N41 C46 C45 120.57(19) . . ?
N41 C46 C52 110.04(18) . . ?
C45 C46 C52 129.3(2) . . ?
C52 N51 C55 111.34(18) . . ?
C52 N51 Cu1 109.80(13) . . ?
C55 N51 Cu1 138.38(15) . . ?
N51 C52 C46 118.8(2) . . ?
N51 C52 S53 114.23(15) . . ?
C46 C52 S53 126.65(17) . . ?
C52 S53 C54 89.68(11) . . ?
C55 C54 S53 111.47(16) . . ?
C54 C55 N51 113.2(2) . . ?
C54 C55 C61 125.34(19) . . ?
N51 C55 C61 121.09(19) . . ?
C66 C61 C62 119.1(2) . . ?
C66 C61 C55 120.82(18) . . ?
C62 C61 C55 120.0(2) . . ?
C63 C62 C61 120.0(3) . . ?
C64 C63 C62 120.6(2) . . ?
C63 C64 C65 120.3(2) . . ?
C64 C65 C66 119.2(3) . . ?
C61 C66 C65 120.7(2) . . ?
O1B Cl1 O1C 109.97(16) . . ?
O1B Cl1 O1D 110.58(11) . . ?
O1C Cl1 O1D 109.52(12) . . ?
O1B Cl1 O1A 108.95(12) . . ?
O1C Cl1 O1A 108.46(12) . . ?
O1D Cl1 O1A 109.33(10) . . ?
O2B Cl2 O2A 110.79(12) . . ?
O2B Cl2 O2C 109.68(11) . . ?
O2A Cl2 O2C 108.93(10) . . ?
O2B Cl2 O2D 108.98(10) . . ?
O2A Cl2 O2D 108.85(10) . . ?
O2C Cl2 O2D 109.59(10) . . ?
O2 N1 O4 124.1(2) . . ?
O2 N1 C3 119.0(2) . . ?
O4 N1 C3 116.9(2) . . ?

loop_
_geom_bond_atom_site_label_1
_geom_bond_atom_site_label_2
_geom_bond_distance
_geom_bond_site_symmetry_2
_geom_bond_publ_flag
Cu1 N31 1.9407(17) . ?
Cu1 N41 1.9471(17) . ?
Cu1 N21 2.0278(17) . ?
Cu1 N51 2.0294(17) . ?
C11 C12 1.392(3) . ?
C11 C16 1.403(3) . ?
C11 C25 1.470(3) . ?
C12 C13 1.388(3) . ?
C13 C14 1.391(3) . ?
C14 C15 1.387(4) . ?
C15 C16 1.386(4) . ?
N21 C22 1.331(3) . ?
N21 C25 1.389(2) . ?
C22 C36 1.475(3) . ?
C22 S23 1.701(2) . ?
S23 C24 1.709(2) . ?
C24 C25 1.364(3) . ?
N31 C36 1.329(3) . ?
N31 C32 1.347(3) . ?
C32 C33 1.392(3) . ?
C32 C42 1.476(3) . ?
C33 C34 1.387(4) . ?
C34 C35 1.391(3) . ?
C35 C36 1.390(3) . ?
N41 C46 1.333(3) . ?
N41 C42 1.339(3) . ?
C42 C43 1.393(3) . ?
C43 C44 1.386(4) . ?
C44 C45 1.394(3) . ?
C45 C46 1.388(3) . ?
C46 C52 1.471(3) . ?
N51 C52 1.333(3) . ?
N51 C55 1.383(2) . ?
C52 S53 1.699(2) . ?
S53 C54 1.712(2) . ?
C54 C55 1.362(3) . ?
C55 C61 1.476(3) . ?
C61 C66 1.391(4) . ?
C61 C62 1.401(3) . ?
C62 C63 1.385(4) . ?
C63 C64 1.379(4) . ?
C64 C65 1.394(3) . ?
C65 C66 1.396(3) . ?
Cl1 O1B 1.4235(19) . ?
Cl1 O1C 1.435(2) . ?
Cl1 O1D 1.4373(14) . ?
Cl1 O1A 1.4507(18) . ?
Cl2 O2B 1.4327(17) . ?
Cl2 O2A 1.4395(16) . ?
Cl2 O2C 1.4422(15) . ?
Cl2 O2D 1.4533(18) . ?
N1 O2 1.215(3) . ?
N1 O4 1.222(3) . ?
N1 C3 1.483(3) . ?
